data_2233944
loop_
_publ_author_name
'Chen, Hong'
'Liao, Quan-Bin'

_publ_section_title
;
 7-Benzyl-3-(4-chlorophenyl)-2-isobutylamino-5,6,7,8-tetrahydropyrido[4',3':4,5]thieno[2,3-<i>d</i>]pyrimidin-4(3<i>H</i>)-one
;
_journal_coeditor_code NC2265
_journal_issue 3
_journal_name_full 'Acta Crystallographica Section E'
_journal_page_first o822
_journal_paper_doi 10.1107/S1600536812007246
_journal_volume 68
_journal_year 2012
_chemical_formula_iupac 'C26 H27 Cl N4 O S'
_chemical_formula_moiety 'C26 H27 Cl N4 O S'
_chemical_formula_sum 'C26 H27 Cl N4 O S'
_chemical_formula_weight 479.03
_chemical_melting_point 462
_chemical_name_systematic
;
7-Benzyl-3-(4-chlorophenyl)-2-isobutylamino-5,6,7,8-
tetrahydropyrido[4',3':4,5]thieno[2,3-<i>d</i>]pyrimidin-4(3<i>H</i>)-one
;
_space_group_IT_number 14
_symmetry_cell_setting monoclinic
_symmetry_space_group_name_Hall '-P 2ybc'
_symmetry_space_group_name_H-M 'P 1 21/c 1'
_atom_sites_solution_hydrogens geom
_atom_sites_solution_primary direct
_atom_sites_solution_secondary difmap
_audit_creation_method SHELXL97
_cell_angle_alpha 90.00
_cell_angle_beta 111.995(7)
_cell_angle_gamma 90.00
_cell_formula_units_Z 4
_cell_length_a 17.428(13)
_cell_length_b 9.391(7)
_cell_length_c 16.170(13)
_cell_measurement_reflns_used 4592
_cell_measurement_temperature 296(2)
_cell_measurement_theta_max 27.47
_cell_measurement_theta_min 2.53
_cell_volume 2454(3)
_computing_cell_refinement 'SAINT (Bruker, 1997)'
_computing_data_collection 'SMART (Bruker, 1997)'
_computing_data_reduction 'SAINT (Bruker, 1997)'
_computing_molecular_graphics 'SHELXTL (Sheldrick, 2008)'
_computing_publication_material 'SHELXTL (Sheldrick, 2008)'
_computing_structure_refinement 'SHELXTL (Sheldrick, 2008)'
_computing_structure_solution 'SHELXTL (Sheldrick, 2008)'
_diffrn_ambient_temperature 296(2)
_diffrn_measured_fraction_theta_full 0.998
_diffrn_measured_fraction_theta_max 0.998
_diffrn_measurement_device_type 'Bruker SMART CCD'
_diffrn_measurement_method 'CCD Profile fitting scans'
_diffrn_radiation_monochromator graphite
_diffrn_radiation_source 'fine-focus sealed tube'
_diffrn_radiation_type MoK\a
_diffrn_radiation_wavelength 0.71073
_diffrn_reflns_av_R_equivalents 0.0898
_diffrn_reflns_av_sigmaI/netI 0.0646
_diffrn_reflns_limit_h_max 22
_diffrn_reflns_limit_h_min -22
_diffrn_reflns_limit_k_max 12
_diffrn_reflns_limit_k_min -12
_diffrn_reflns_limit_l_max 20
_diffrn_reflns_limit_l_min -20
_diffrn_reflns_number 25485
_diffrn_reflns_theta_full 27.47
_diffrn_reflns_theta_max 27.47
_diffrn_reflns_theta_min 2.53
_exptl_absorpt_coefficient_mu 0.267
_exptl_absorpt_correction_T_max 0.9486
_exptl_absorpt_correction_T_min 0.9339
_exptl_absorpt_correction_type multi-scan
_exptl_absorpt_process_details '(SADABS; Sheldrick, 1996)'
_exptl_crystal_colour colourless
_exptl_crystal_density_diffrn 1.297
_exptl_crystal_density_method 'not measured'
_exptl_crystal_description prism
_exptl_crystal_F_000 1008
_exptl_crystal_size_max 0.26
_exptl_crystal_size_mid 0.24
_exptl_crystal_size_min 0.20
_refine_diff_density_max 0.358
_refine_diff_density_min -0.259
_refine_ls_extinction_method none
_refine_ls_goodness_of_fit_ref 1.058
_refine_ls_hydrogen_treatment constr
_refine_ls_matrix_type full
_refine_ls_number_parameters 300
_refine_ls_number_reflns 5611
_refine_ls_number_restraints 0
_refine_ls_restrained_S_all 1.058
_refine_ls_R_factor_all 0.1084
_refine_ls_R_factor_gt 0.0703
_refine_ls_shift/su_max 0.000
_refine_ls_shift/su_mean 0.000
_refine_ls_structure_factor_coef Fsqd
_refine_ls_weighting_details 'calc w = 1/[\s^2^(Fo^2^)+(0.0535P)^2^+1.2122P] where P=(Fo^2^+2Fc^2^)/3'
_refine_ls_weighting_scheme calc
_refine_ls_wR_factor_gt 0.1459
_refine_ls_wR_factor_ref 0.1636
_reflns_number_gt 3883
_reflns_number_total 5611
_reflns_threshold_expression I>2\s(I)
_cod_data_source_file nc2265.cif
_cod_data_source_block I
_cod_original_sg_symbol_H-M 'P 21/c'
_cod_database_code 2233944
_cod_database_fobs_code 2233944

loop_
_symmetry_equiv_pos_as_xyz
'x, y, z'
'-x, y+1/2, -z+1/2'
'-x, -y, -z'
'x, -y-1/2, z-1/2'

loop_
_atom_site_type_symbol
_atom_site_label
_atom_site_fract_x
_atom_site_fract_y
_atom_site_fract_z
_atom_site_U_iso_or_equiv
_atom_site_adp_type
_atom_site_calc_flag
_atom_site_refinement_flags
_atom_site_occupancy
_atom_site_symmetry_multiplicity
Cl Cl1 0.63895(6) 1.09995(13) 0.09315(7) 0.0814(3) Uani d . 1 1
C C1 0.0316(2) 1.1445(5) 0.6378(3) 0.0782(11) Uani d . 1 1
H H1 -0.0188 1.1831 0.6337 0.094 Uiso calc R 1 1
C C2 0.0970(2) 1.2321(4) 0.6461(2) 0.0695(10) Uani d . 1 1
H H2 0.0913 1.3303 0.6480 0.083 Uiso calc R 1 1
C C3 0.1715(2) 1.1734(4) 0.6516(2) 0.0585(8) Uani d . 1 1
H H3 0.2158 1.2333 0.6577 0.070 Uiso calc R 1 1
C C4 0.18193(19) 1.0276(3) 0.64841(19) 0.0482(7) Uani d . 1 1
C C5 0.1159(2) 0.9416(4) 0.6414(3) 0.0692(10) Uani d . 1 1
H H5 0.1215 0.8431 0.6404 0.083 Uiso calc R 1 1
C C6 0.0411(2) 1.0003(5) 0.6358(3) 0.0870(13) Uani d . 1 1
H H6 -0.0032 0.9408 0.6305 0.104 Uiso calc R 1 1
C C7 0.26265(19) 0.9681(4) 0.65007(19) 0.0517(7) Uani d . 1 1
H H7A 0.3077 1.0067 0.7009 0.062 Uiso calc R 1 1
H H7B 0.2627 0.8654 0.6570 0.062 Uiso calc R 1 1
C C8 0.35672(18) 0.9495(4) 0.57200(19) 0.0515(7) Uani d . 1 1
H H8A 0.3558 0.8462 0.5708 0.062 Uiso calc R 1 1
H H8B 0.3992 0.9794 0.6278 0.062 Uiso calc R 1 1
C C9 0.37759(17) 1.0049(4) 0.49451(18) 0.0509(7) Uani d . 1 1
H H9A 0.3894 1.1061 0.5020 0.061 Uiso calc R 1 1
H H9B 0.4264 0.9567 0.4934 0.061 Uiso calc R 1 1
C C10 0.30634(16) 0.9793(3) 0.40863(17) 0.0399(6) Uani d . 1 1
C C11 0.23083(16) 0.9471(3) 0.40872(17) 0.0404(6) Uani d . 1 1
C C12 0.20962(17) 0.9400(3) 0.49018(18) 0.0470(7) Uani d . 1 1
H H12A 0.1583 0.9908 0.4794 0.056 Uiso calc R 1 1
H H12B 0.2016 0.8415 0.5030 0.056 Uiso calc R 1 1
C C13 0.30607(15) 0.9815(3) 0.31940(17) 0.0394(6) Uani d . 1 1
C C14 0.23034(16) 0.9494(3) 0.25440(18) 0.0407(6) Uani d . 1 1
C C15 0.27191(17) 0.9691(3) 0.13904(18) 0.0416(6) Uani d . 1 1
C C16 0.37323(17) 1.0126(3) 0.29188(18) 0.0429(6) Uani d . 1 1
C C17 0.41915(16) 1.0218(3) 0.16662(17) 0.0406(6) Uani d . 1 1
C C18 0.43494(19) 1.1580(3) 0.1439(2) 0.0519(7) Uani d . 1 1
H H18 0.4005 1.2332 0.1445 0.062 Uiso calc R 1 1
C C19 0.50245(19) 1.1807(4) 0.1202(2) 0.0549(8) Uani d . 1 1
H H19 0.5141 1.2717 0.1054 0.066 Uiso calc R 1 1
C C20 0.55211(18) 1.0682(4) 0.11873(19) 0.0511(7) Uani d . 1 1
C C21 0.53581(18) 0.9314(4) 0.1390(2) 0.0522(8) Uani d . 1 1
H H21 0.5690 0.8558 0.1356 0.063 Uiso calc R 1 1
C C22 0.46907(18) 0.9086(3) 0.16437(19) 0.0474(7) Uani d . 1 1
H H22 0.4580 0.8177 0.1798 0.057 Uiso calc R 1 1
C C23 0.17702(19) 0.9558(3) -0.01924(19) 0.0538(8) Uani d . 1 1
H H23A 0.1411 0.9049 0.0041 0.065 Uiso calc R 1 1
H H23B 0.1808 0.9003 -0.0682 0.065 Uiso calc R 1 1
C C24 0.1383(2) 1.0970(4) -0.0548(2) 0.0699(10) Uani d . 1 1
H H24 0.1388 1.1552 -0.0043 0.084 Uiso calc R 1 1
C C25 0.1863(3) 1.1749(5) -0.1013(3) 0.1069(17) Uani d . 1 1
H H25A 0.2408 1.1960 -0.0591 0.160 Uiso calc R 1 1
H H25B 0.1583 1.2620 -0.1261 0.160 Uiso calc R 1 1
H H25C 0.1903 1.1162 -0.1481 0.160 Uiso calc R 1 1
C C26 0.0481(3) 1.0733(6) -0.1165(3) 0.1126(18) Uani d . 1 1
H H26A 0.0231 1.1631 -0.1401 0.169 Uiso calc R 1 1
H H26B 0.0185 1.0301 -0.0835 0.169 Uiso calc R 1 1
H H26C 0.0461 1.0118 -0.1647 0.169 Uiso calc R 1 1
N N1 0.27599(14) 1.0031(3) 0.56719(14) 0.0423(5) Uani d . 1 1
N N2 0.21063(14) 0.9434(3) 0.16459(15) 0.0438(6) Uani d . 1 1
N N3 0.35216(13) 0.9995(3) 0.19807(14) 0.0419(5) Uani d . 1 1
N N4 0.25971(15) 0.9662(3) 0.05109(15) 0.0527(6) Uani d . 1 1
H H4 0.3020 0.9707 0.0360 0.079 Uiso calc R 1 1
S S1 0.15757(4) 0.91648(9) 0.30144(5) 0.0500(2) Uani d . 1 1
O O1 0.44421(12) 1.0478(3) 0.33911(13) 0.0578(6) Uani d . 1 1

loop_
_atom_site_aniso_label
_atom_site_aniso_U_11
_atom_site_aniso_U_22
_atom_site_aniso_U_33
_atom_site_aniso_U_12
_atom_site_aniso_U_13
_atom_site_aniso_U_23
Cl1 0.0590(5) 0.1216(9) 0.0769(6) -0.0133(5) 0.0407(5) -0.0021(6)
C1 0.064(2) 0.086(3) 0.100(3) 0.006(2) 0.048(2) 0.002(2)
C2 0.071(2) 0.064(2) 0.084(3) 0.0060(18) 0.042(2) -0.0009(19)
C3 0.0549(19) 0.060(2) 0.064(2) -0.0091(15) 0.0263(17) -0.0018(16)
C4 0.0508(17) 0.059(2) 0.0379(15) -0.0035(14) 0.0198(14) 0.0015(13)
C5 0.070(2) 0.062(2) 0.084(3) -0.0081(18) 0.039(2) 0.0008(18)
C6 0.062(2) 0.086(3) 0.126(4) -0.018(2) 0.051(3) -0.003(3)
C7 0.0520(18) 0.062(2) 0.0397(16) 0.0025(14) 0.0156(14) 0.0039(13)
C8 0.0393(16) 0.070(2) 0.0397(15) 0.0056(14) 0.0086(13) 0.0014(14)
C9 0.0308(14) 0.079(2) 0.0394(15) 0.0008(14) 0.0087(12) -0.0056(14)
C10 0.0313(13) 0.0452(16) 0.0382(14) 0.0002(11) 0.0074(11) -0.0034(11)
C11 0.0371(14) 0.0460(17) 0.0352(13) -0.0030(11) 0.0102(12) -0.0041(11)
C12 0.0397(15) 0.0570(19) 0.0441(16) -0.0074(13) 0.0154(13) -0.0044(13)
C13 0.0301(13) 0.0477(17) 0.0371(14) -0.0011(11) 0.0087(11) -0.0014(11)
C14 0.0328(14) 0.0461(17) 0.0394(14) -0.0035(11) 0.0091(12) -0.0007(11)
C15 0.0379(14) 0.0441(17) 0.0376(14) 0.0008(11) 0.0082(12) 0.0002(11)
C16 0.0364(14) 0.0502(18) 0.0376(14) 0.0011(12) 0.0087(12) -0.0021(12)
C17 0.0358(14) 0.0475(17) 0.0365(14) -0.0018(12) 0.0111(12) 0.0013(11)
C18 0.0524(18) 0.0488(19) 0.0556(18) 0.0061(14) 0.0216(15) 0.0053(14)
C19 0.0542(18) 0.056(2) 0.0566(18) -0.0067(15) 0.0230(16) 0.0079(14)
C20 0.0418(16) 0.070(2) 0.0422(16) -0.0064(14) 0.0162(14) -0.0015(14)
C21 0.0429(16) 0.063(2) 0.0484(17) 0.0054(14) 0.0140(14) -0.0098(14)
C22 0.0459(16) 0.0445(17) 0.0498(16) -0.0005(13) 0.0158(14) -0.0005(13)
C23 0.0480(17) 0.066(2) 0.0369(15) -0.0093(14) 0.0037(14) 0.0019(13)
C24 0.065(2) 0.066(2) 0.059(2) 0.0075(18) 0.0009(18) -0.0100(17)
C25 0.109(4) 0.074(3) 0.102(3) -0.022(3) -0.001(3) 0.032(3)
C26 0.068(3) 0.124(4) 0.104(4) 0.014(3) -0.015(3) 0.004(3)
N1 0.0377(12) 0.0533(15) 0.0338(11) 0.0022(10) 0.0107(10) -0.0011(10)
N2 0.0344(12) 0.0553(16) 0.0363(12) -0.0041(10) 0.0071(10) -0.0018(10)
N3 0.0338(12) 0.0507(15) 0.0380(12) -0.0038(10) 0.0098(10) 0.0003(10)
N4 0.0385(13) 0.0814(19) 0.0333(12) -0.0024(12) 0.0079(11) 0.0015(11)
S1 0.0332(4) 0.0741(6) 0.0398(4) -0.0117(3) 0.0102(3) -0.0071(3)
O1 0.0337(10) 0.0945(18) 0.0403(11) -0.0104(10) 0.0081(9) -0.0057(10)

loop_
_atom_type_symbol
_atom_type_description
_atom_type_scat_dispersion_real
_atom_type_scat_dispersion_imag
_atom_type_scat_source
C C 0.0033 0.0016 'International Tables Vol C Tables 4.2.6.8 and 6.1.1.4'
H H 0.0000 0.0000 'International Tables Vol C Tables 4.2.6.8 and 6.1.1.4'
N N 0.0061 0.0033 'International Tables Vol C Tables 4.2.6.8 and 6.1.1.4'
O O 0.0106 0.0060 'International Tables Vol C Tables 4.2.6.8 and 6.1.1.4'
S S 0.1246 0.1234 'International Tables Vol C Tables 4.2.6.8 and 6.1.1.4'
Cl Cl 0.1484 0.1585 'International Tables Vol C Tables 4.2.6.8 and 6.1.1.4'

loop_
_geom_angle_atom_site_label_1
_geom_angle_atom_site_label_2
_geom_angle_atom_site_label_3
_geom_angle
C6 C1 C2 119.6(4)
C6 C1 H1 120.2
C2 C1 H1 120.2
C1 C2 C3 119.6(4)
C1 C2 H2 120.2
C3 C2 H2 120.2
C2 C3 C4 121.7(3)
C2 C3 H3 119.2
C4 C3 H3 119.2
C5 C4 C3 117.8(3)
C5 C4 C7 122.1(3)
C3 C4 C7 120.1(3)
C4 C5 C6 120.6(4)
C4 C5 H5 119.7
C6 C5 H5 119.7
C1 C6 C5 120.7(4)
C1 C6 H6 119.6
C5 C6 H6 119.6
N1 C7 C4 111.3(2)
N1 C7 H7A 109.4
C4 C7 H7A 109.4
N1 C7 H7B 109.4
C4 C7 H7B 109.4
H7A C7 H7B 108.0
N1 C8 C9 111.0(2)
N1 C8 H8A 109.4
C9 C8 H8A 109.4
N1 C8 H8B 109.4
C9 C8 H8B 109.4
H8A C8 H8B 108.0
C10 C9 C8 109.8(2)
C10 C9 H9A 109.7
C8 C9 H9A 109.7
C10 C9 H9B 109.7
C8 C9 H9B 109.7
H9A C9 H9B 108.2
C11 C10 C13 111.5(2)
C11 C10 C9 120.4(2)
C13 C10 C9 128.1(2)
C10 C11 C12 124.9(2)
C10 C11 S1 112.7(2)
C12 C11 S1 122.4(2)
N1 C12 C11 110.6(2)
N1 C12 H12A 109.5
C11 C12 H12A 109.5
N1 C12 H12B 109.5
C11 C12 H12B 109.5
H12A C12 H12B 108.1
C14 C13 C16 118.0(2)
C14 C13 C10 113.8(2)
C16 C13 C10 128.2(2)
N2 C14 C13 127.5(3)
N2 C14 S1 121.8(2)
C13 C14 S1 110.7(2)
N2 C15 N4 120.2(2)
N2 C15 N3 123.4(2)
N4 C15 N3 116.4(2)
O1 C16 N3 118.8(3)
O1 C16 C13 127.7(3)
N3 C16 C13 113.5(2)
C22 C17 C18 120.8(3)
C22 C17 N3 119.6(3)
C18 C17 N3 119.4(3)
C19 C18 C17 119.3(3)
C19 C18 H18 120.3
C17 C18 H18 120.3
C20 C19 C18 119.6(3)
C20 C19 H19 120.2
C18 C19 H19 120.2
C19 C20 C21 121.7(3)
C19 C20 Cl1 118.9(3)
C21 C20 Cl1 119.4(2)
C20 C21 C22 118.9(3)
C20 C21 H21 120.6
C22 C21 H21 120.6
C17 C22 C21 119.7(3)
C17 C22 H22 120.2
C21 C22 H22 120.2
N4 C23 C24 114.1(3)
N4 C23 H23A 108.7
C24 C23 H23A 108.7
N4 C23 H23B 108.7
C24 C23 H23B 108.7
H23A C23 H23B 107.6
C23 C24 C25 111.4(3)
C23 C24 C26 109.0(3)
C25 C24 C26 111.8(4)
C23 C24 H24 108.2
C25 C24 H24 108.2
C26 C24 H24 108.2
C24 C25 H25A 109.5
C24 C25 H25B 109.5
H25A C25 H25B 109.5
C24 C25 H25C 109.5
H25A C25 H25C 109.5
H25B C25 H25C 109.5
C24 C26 H26A 109.5
C24 C26 H26B 109.5
H26A C26 H26B 109.5
C24 C26 H26C 109.5
H26A C26 H26C 109.5
H26B C26 H26C 109.5
C12 N1 C8 109.9(2)
C12 N1 C7 109.7(2)
C8 N1 C7 110.4(2)
C15 N2 C14 114.9(2)
C15 N3 C16 122.5(2)
C15 N3 C17 121.4(2)
C16 N3 C17 116.1(2)
C15 N4 C23 122.5(3)
C15 N4 H4 118.8
C23 N4 H4 118.8
C14 S1 C11 91.35(14)

loop_
_geom_bond_atom_site_label_1
_geom_bond_atom_site_label_2
_geom_bond_distance
Cl1 C20 1.738(3)
C1 C6 1.366(6)
C1 C2 1.371(5)
C1 H1 0.9300
C2 C3 1.382(5)
C2 H2 0.9300
C3 C4 1.384(5)
C3 H3 0.9300
C4 C5 1.375(5)
C4 C7 1.505(4)
C5 C6 1.388(5)
C5 H5 0.9300
C6 H6 0.9300
C7 N1 1.481(4)
C7 H7A 0.9700
C7 H7B 0.9700
C8 N1 1.469(4)
C8 C9 1.521(4)
C8 H8A 0.9700
C8 H8B 0.9700
C9 C10 1.495(4)
C9 H9A 0.9700
C9 H9B 0.9700
C10 C11 1.351(4)
C10 C13 1.441(4)
C11 C12 1.497(4)
C11 S1 1.750(3)
C12 N1 1.470(3)
C12 H12A 0.9700
C12 H12B 0.9700
C13 C14 1.378(4)
C13 C16 1.429(4)
C14 N2 1.362(4)
C14 S1 1.734(3)
C15 N2 1.304(3)
C15 N4 1.357(4)
C15 N3 1.396(3)
C16 O1 1.231(3)
C16 N3 1.426(4)
C17 C22 1.383(4)
C17 C18 1.386(4)
C17 N3 1.453(3)
C18 C19 1.383(4)
C18 H18 0.9300
C19 C20 1.372(4)
C19 H19 0.9300
C20 C21 1.381(4)
C21 C22 1.387(4)
C21 H21 0.9300
C22 H22 0.9300
C23 N4 1.467(4)
C23 C24 1.501(5)
C23 H23A 0.9700
C23 H23B 0.9700
C24 C25 1.507(6)
C24 C26 1.530(5)
C24 H24 0.9800
C25 H25A 0.9600
C25 H25B 0.9600
C25 H25C 0.9600
C26 H26A 0.9600
C26 H26B 0.9600
C26 H26C 0.9600
N4 H4 0.8600

loop_
_geom_hbond_atom_site_label_D
_geom_hbond_atom_site_label_H
_geom_hbond_atom_site_label_A
_geom_hbond_site_symmetry_A
_geom_hbond_distance_DH
_geom_hbond_distance_HA
_geom_hbond_distance_DA
_geom_hbond_angle_DHA
N4 H4 Cl1 3_675 0.86 2.73 3.469(3) 144.4
C8 H8B O1 3_676 0.97 2.59 3.220(4) 122.8

loop_
_geom_torsion_atom_site_label_1
_geom_torsion_atom_site_label_2
_geom_torsion_atom_site_label_3
_geom_torsion_atom_site_label_4
_geom_torsion
C6 C1 C2 C3 0.4(6)
C1 C2 C3 C4 0.5(5)
C2 C3 C4 C5 -1.4(5)
C2 C3 C4 C7 177.0(3)
C3 C4 C5 C6 1.4(5)
C7 C4 C5 C6 -176.9(4)
C2 C1 C6 C5 -0.4(7)
C4 C5 C6 C1 -0.5(7)
C5 C4 C7 N1 110.2(3)
C3 C4 C7 N1 -68.1(4)
N1 C8 C9 C10 -50.3(3)
C8 C9 C10 C11 15.6(4)
C8 C9 C10 C13 -163.2(3)
C13 C10 C11 C12 -178.3(3)
C9 C10 C11 C12 2.7(4)
C13 C10 C11 S1 0.7(3)
C9 C10 C11 S1 -178.3(2)
C10 C11 C12 N1 12.6(4)
S1 C11 C12 N1 -166.3(2)
C11 C10 C13 C14 -0.7(4)
C9 C10 C13 C14 178.2(3)
C11 C10 C13 C16 179.2(3)
C9 C10 C13 C16 -1.9(5)
C16 C13 C14 N2 -0.1(5)
C10 C13 C14 N2 179.8(3)
C16 C13 C14 S1 -179.6(2)
C10 C13 C14 S1 0.3(3)
C14 C13 C16 O1 177.5(3)
C10 C13 C16 O1 -2.3(5)
C14 C13 C16 N3 -2.6(4)
C10 C13 C16 N3 177.6(3)
C22 C17 C18 C19 -1.2(4)
N3 C17 C18 C19 175.3(3)
C17 C18 C19 C20 0.7(5)
C18 C19 C20 C21 1.0(5)
C18 C19 C20 Cl1 -177.5(2)
C19 C20 C21 C22 -2.2(5)
Cl1 C20 C21 C22 176.3(2)
C18 C17 C22 C21 0.0(4)
N3 C17 C22 C21 -176.5(3)
C20 C21 C22 C17 1.7(4)
N4 C23 C24 C25 64.8(4)
N4 C23 C24 C26 -171.4(3)
C11 C12 N1 C8 -46.5(3)
C11 C12 N1 C7 -168.0(2)
C9 C8 N1 C12 68.1(3)
C9 C8 N1 C7 -170.8(3)
C4 C7 N1 C12 -61.3(3)
C4 C7 N1 C8 177.5(3)
N4 C15 N2 C14 -180.0(3)
N3 C15 N2 C14 0.5(4)
C13 C14 N2 C15 1.3(4)
S1 C14 N2 C15 -179.3(2)
N2 C15 N3 C16 -3.5(4)
N4 C15 N3 C16 177.0(3)
N2 C15 N3 C17 177.5(3)
N4 C15 N3 C17 -2.0(4)
O1 C16 N3 C15 -175.8(3)
C13 C16 N3 C15 4.3(4)
O1 C16 N3 C17 3.3(4)
C13 C16 N3 C17 -176.6(2)
C22 C17 N3 C15 -93.6(3)
C18 C17 N3 C15 89.9(3)
C22 C17 N3 C16 87.3(3)
C18 C17 N3 C16 -89.2(3)
N2 C15 N4 C23 9.3(4)
N3 C15 N4 C23 -171.2(3)
C24 C23 N4 C15 92.6(4)
N2 C14 S1 C11 -179.4(2)
C13 C14 S1 C11 0.1(2)
C10 C11 S1 C14 -0.5(2)
C12 C11 S1 C14 178.5(3)

loop_
_cod_related_entry_id
_cod_related_entry_database
_cod_related_entry_code
1 ChemSpider 30657532
